data_9000479
loop_
_publ_author_name
'Sueno, S.'
'Cameron, M.'
'Prewitt, C. T.'

_publ_section_title
;
 Orthoferrosilite: High-temperature crystal chemistry
 T = 800 deg C
;
_journal_name_full 'American Mineralogist'
_journal_page_first 38
_journal_page_last 53
_journal_volume 61
_journal_year 1976
_chemical_formula_sum 'Fe O3 Si'
_chemical_name_mineral Ferrosilite
_space_group_IT_number 61
_symmetry_space_group_name_Hall '-P 2ac 2ab'
_symmetry_space_group_name_H-M 'P b c a'
_cell_angle_alpha 90
_cell_angle_beta 90
_cell_angle_gamma 90
_cell_length_a 18.569
_cell_length_b 9.16
_cell_length_c 5.2974
_cell_formula_units_Z 16
_cell_volume 901.046
_database_code_amcsd 0000490
_diffrn_ambient_temperature 1073.15
_exptl_crystal_density_diffrn 3.890
_cod_original_formula_sum 'Fe Si O3'
_cod_database_code 9000479

loop_
_space_group_symop_operation_xyz
x,y,z
x,1/2-y,1/2+z
-x,1/2+y,1/2-z
1/2-x,1/2+y,z
1/2+x,1/2-y,-z
1/2+x,y,1/2-z
1/2-x,-y,1/2+z
-x,-y,-z

loop_
_atom_site_aniso_label
_atom_site_aniso_U_11
_atom_site_aniso_U_22
_atom_site_aniso_U_33
_atom_site_aniso_U_12
_atom_site_aniso_U_13
_atom_site_aniso_U_23
Fe1 0.02323 0.02623 0.01879 0.00121 -0.00319 0.00128
Fe2 0.03144 0.03758 0.02754 -0.00241 -0.00957 0.00079
Si1 0.01275 0.02274 0.01491 -0.00224 -0.00005 -0.00270
Si2 0.01415 0.02015 0.01651 0.00215 -0.00204 0.00219
O1A 0.01153 0.03571 0.01962 -0.00302 0.00553 0.00275
O2A 0.02935 0.02852 0.02927 -0.00724 -0.00199 0.00032
O3A 0.01817 0.05496 0.01999 0.00086 0.00304 -0.01795
O1B 0.01205 0.03439 0.02744 -0.00491 -0.00219 -0.00130
O2B 0.03127 0.02818 0.02519 0.01301 -0.00060 0.00489
O3B 0.02411 0.03970 0.02724 -0.00620 0.00374 -0.01608

loop_
_atom_site_label
_atom_site_fract_x
_atom_site_fract_y
_atom_site_fract_z
Fe1 0.37499 0.65130 0.89260
Fe2 0.37666 0.48850 0.38790
Si1 0.27259 0.33690 0.06440
Si2 0.47462 0.33580 0.77830
O1A 0.18550 0.33900 0.06050
O2A 0.31150 0.49260 0.08320
O3A 0.30110 0.24500 0.82270
O1B 0.56170 0.33920 0.77710
O2B 0.43390 0.48320 0.70640
O3B 0.44880 0.21670 0.56040

loop_
_cod_related_entry_id
_cod_related_entry_database
_cod_related_entry_code
1 AMCSD 0000490
